data_7018555
loop_
_publ_author_name
'Jurca, Titel'
'Ouanounou, Sarah'
'Gorelsky, Serge I.'
'Korobkov, Ilia'
'Richeson, Darrin S.'

_publ_section_title
;
 The interplay of metal and supporting ligand in labile coordination to
 pincer complexes of Ag(i).
;
_journal_issue 16
_journal_name_full 'Dalton transactions (Cambridge, England : 2003)'
_journal_page_first 4765
_journal_page_last 4771
_journal_paper_doi 10.1039/c2dt12112c
_journal_volume 41
_journal_year 2012
_chemical_formula_sum 'C54 H64 Ag F3 N3 O3 S'
_chemical_formula_weight 1000.01
_chemical_name_systematic
;
?
;
_space_group_IT_number 15
_symmetry_cell_setting monoclinic
_symmetry_space_group_name_Hall '-C 2yc'
_symmetry_space_group_name_H-M 'C 1 2/c 1'
_atom_sites_solution_hydrogens geom
_atom_sites_solution_primary direct
_atom_sites_solution_secondary difmap
_audit_creation_method SHELXL-97
_cell_angle_alpha 90.00
_cell_angle_beta 118.949(5)
_cell_angle_gamma 90.00
_cell_formula_units_Z 8
_cell_length_a 32.106(3)
_cell_length_b 20.658(2)
_cell_length_c 19.954(2)
_cell_measurement_reflns_used 9966
_cell_measurement_temperature 200(2)
_cell_measurement_theta_max 28.14
_cell_measurement_theta_min 2.30
_cell_volume 11581(2)
_computing_cell_refinement 'APEX II, Bruker (2009)'
_computing_data_collection 'APEX II, Bruker (2009)'
_computing_data_reduction 'XPREP, Bruker (2009)'
_computing_molecular_graphics 'SHELXTL, Bruker (2004)'
_computing_publication_material 'SHELXTL, Bruker (2004)'
_computing_structure_refinement 'SHELXL-97 (Sheldrick, 2008)'
_computing_structure_solution 'SHELXS-97 (Sheldrick, 2008)'
_diffrn_ambient_temperature 200(2)
_diffrn_measured_fraction_theta_full 0.979
_diffrn_measured_fraction_theta_max 0.979
_diffrn_measurement_device_type 'Bruker APEX-II CCD'
_diffrn_measurement_method '\f and \w scans'
_diffrn_radiation_monochromator graphite
_diffrn_radiation_source 'fine-focus sealed tube'
_diffrn_radiation_type MoK\a
_diffrn_radiation_wavelength 0.71073
_diffrn_reflns_av_R_equivalents 0.0382
_diffrn_reflns_av_sigmaI/netI 0.0294
_diffrn_reflns_limit_h_max 42
_diffrn_reflns_limit_h_min -41
_diffrn_reflns_limit_k_max 27
_diffrn_reflns_limit_k_min -27
_diffrn_reflns_limit_l_max 26
_diffrn_reflns_limit_l_min -26
_diffrn_reflns_number 94508
_diffrn_reflns_theta_full 28.54
_diffrn_reflns_theta_max 28.54
_diffrn_reflns_theta_min 1.92
_exptl_absorpt_coefficient_mu 0.433
_exptl_absorpt_correction_T_max 0.9787
_exptl_absorpt_correction_T_min 0.8425
_exptl_absorpt_correction_type multi-scan
_exptl_absorpt_process_details 'SADABS, Bruker (2003)'
_exptl_crystal_colour yellow
_exptl_crystal_density_diffrn 1.147
_exptl_crystal_density_method 'not measured'
_exptl_crystal_description plate
_exptl_crystal_F_000 4184
_exptl_crystal_size_max 0.41
_exptl_crystal_size_mid 0.15
_exptl_crystal_size_min 0.05
_refine_diff_density_max 1.095
_refine_diff_density_min -0.493
_refine_diff_density_rms 0.113
_refine_ls_extinction_method none
_refine_ls_goodness_of_fit_ref 1.036
_refine_ls_hydrogen_treatment constr
_refine_ls_matrix_type full
_refine_ls_number_parameters 614
_refine_ls_number_reflns 14448
_refine_ls_number_restraints 0
_refine_ls_restrained_S_all 1.036
_refine_ls_R_factor_all 0.0722
_refine_ls_R_factor_gt 0.0474
_refine_ls_shift/su_max 0.002
_refine_ls_shift/su_mean 0.000
_refine_ls_structure_factor_coef Fsqd
_refine_ls_weighting_details 'calc w=1/[\s^2^(Fo^2^)+(0.1015P)^2^+6.3488P] where P=(Fo^2^+2Fc^2^)/3'
_refine_ls_weighting_scheme calc
_refine_ls_wR_factor_gt 0.1396
_refine_ls_wR_factor_ref 0.1600
_reflns_number_gt 10528
_reflns_number_total 14448
_reflns_threshold_expression >2sigma(I)
_cod_data_source_file c2dt12112c.txt
_cod_data_source_block dr020
_cod_depositor_comments
;
The following automatic conversions were performed:

'_symmetry_cell_setting' value 'Monoclinic' changed to 'monoclinic'
according to /home/saulius/struct/CIF-dictionaries/cif_core.dic
dictionary named 'cif_core.dic' version 2.4.1 from 2010-06-29.

Automatic conversion script
Id: cif_fix_values 1715 2011-07-08 13:25:40Z adriana 
;
_cod_original_sg_symbol_H-M C2/c
_cod_database_code 7018555

loop_
_symmetry_equiv_pos_as_xyz
'x, y, z'
'-x, y, -z+1/2'
'x+1/2, y+1/2, z'
'-x+1/2, y+1/2, -z+1/2'
'-x, -y, -z'
'x, -y, z-1/2'
'-x+1/2, -y+1/2, -z'
'x+1/2, -y+1/2, z-1/2'

loop_
_atom_site_label
_atom_site_type_symbol
_atom_site_fract_x
_atom_site_fract_y
_atom_site_fract_z
_atom_site_U_iso_or_equiv
_atom_site_adp_type
_atom_site_occupancy
_atom_site_symmetry_multiplicity
_atom_site_calc_flag
_atom_site_refinement_flags
_atom_site_disorder_assembly
_atom_site_disorder_group
Ag1 Ag 0.614860(6) 0.687579(10) 0.508172(11) 0.03832(8) Uani 1 1 d . . .
N1 N 0.64179(7) 0.80746(9) 0.53830(12) 0.0322(4) Uani 1 1 d . . .
N2 N 0.69316(7) 0.69997(9) 0.54288(11) 0.0253(4) Uani 1 1 d . . .
N3 N 0.64809(7) 0.59970(10) 0.44525(11) 0.0313(4) Uani 1 1 d . . .
C1 C 0.68609(9) 0.80614(11) 0.58813(14) 0.0291(5) Uani 1 1 d . . .
C2 C 0.71564(8) 0.75449(11) 0.57910(12) 0.0269(4) Uani 1 1 d . . .
C3 C 0.76398(8) 0.76340(13) 0.60605(14) 0.0343(5) Uani 1 1 d . . .
H3A H 0.7789 0.8025 0.6312 0.041 Uiso 1 1 calc R . .
C4 C 0.79024(9) 0.71531(13) 0.59621(15) 0.0371(5) Uani 1 1 d . . .
H4A H 0.8233 0.7209 0.6135 0.044 Uiso 1 1 calc R . .
C5 C 0.76726(8) 0.65851(13) 0.56043(14) 0.0333(5) Uani 1 1 d . . .
H5A H 0.7845 0.6240 0.5540 0.040 Uiso 1 1 calc R . .
C6 C 0.71856(8) 0.65253(11) 0.53407(12) 0.0268(4) Uani 1 1 d . . .
C7 C 0.69261(8) 0.59320(11) 0.49145(13) 0.0277(5) Uani 1 1 d . . .
C8 C 0.71225(9) 0.85212(12) 0.65313(15) 0.0362(5) Uani 1 1 d . . .
C9 C 0.74176(12) 0.82773(16) 0.72567(17) 0.0511(7) Uani 1 1 d . . .
H9A H 0.7433 0.7824 0.7347 0.061 Uiso 1 1 calc R . .
C10 C 0.76918(15) 0.8702(2) 0.7854(2) 0.0705(11) Uani 1 1 d . . .
H10A H 0.7890 0.8537 0.8354 0.085 Uiso 1 1 calc R . .
C11 C 0.76773(15) 0.9352(2) 0.7726(2) 0.0683(11) Uani 1 1 d . . .
H11A H 0.7872 0.9635 0.8132 0.082 Uiso 1 1 calc R . .
C12 C 0.73878(15) 0.95919(17) 0.7024(3) 0.0677(10) Uani 1 1 d . . .
H12A H 0.7378 1.0046 0.6941 0.081 Uiso 1 1 calc R . .
C13 C 0.71006(12) 0.91808(15) 0.6414(2) 0.0526(7) Uani 1 1 d . . .
H13A H 0.6893 0.9356 0.5923 0.063 Uiso 1 1 calc R . .
C14 C 0.72199(8) 0.53368(12) 0.50418(14) 0.0328(5) Uani 1 1 d . . .
C15 C 0.72294(10) 0.50163(14) 0.44396(17) 0.0435(6) Uani 1 1 d . . .
H15A H 0.7048 0.5175 0.3932 0.052 Uiso 1 1 calc R . .
C16 C 0.75057(12) 0.44616(16) 0.4580(2) 0.0573(8) Uani 1 1 d . . .
H16A H 0.7513 0.4243 0.4167 0.069 Uiso 1 1 calc R . .
C17 C 0.77656(13) 0.42301(16) 0.5305(2) 0.0636(9) Uani 1 1 d . . .
H17A H 0.7953 0.3851 0.5396 0.076 Uiso 1 1 calc R . .
C18 C 0.77577(12) 0.45453(16) 0.5913(2) 0.0583(8) Uani 1 1 d . . .
H18A H 0.7936 0.4380 0.6418 0.070 Uiso 1 1 calc R . .
C19 C 0.74893(10) 0.51025(14) 0.57797(16) 0.0432(6) Uani 1 1 d . . .
H19A H 0.7490 0.5325 0.6197 0.052 Uiso 1 1 calc R . .
C20 C 0.60987(9) 0.84887(12) 0.54960(15) 0.0354(5) Uani 1 1 d . . .
C21 C 0.57851(10) 0.89131(14) 0.49252(17) 0.0438(6) Uani 1 1 d . . .
C22 C 0.54615(11) 0.92355(16) 0.5103(2) 0.0541(8) Uani 1 1 d . . .
H22A H 0.5247 0.9540 0.4746 0.065 Uiso 1 1 calc R . .
C23 C 0.54436(12) 0.91284(16) 0.5767(2) 0.0566(8) Uani 1 1 d . . .
H23A H 0.5215 0.9355 0.5849 0.068 Uiso 1 1 calc R . .
C24 C 0.57494(10) 0.86986(14) 0.63228(18) 0.0453(7) Uani 1 1 d . A .
C25 C 0.60759(9) 0.83808(13) 0.61641(16) 0.0380(6) Uani 1 1 d . . .
H25A H 0.6290 0.8080 0.6527 0.046 Uiso 1 1 calc R . .
C26 C 0.57817(12) 0.90325(17) 0.4166(2) 0.0571(8) Uani 1 1 d . . .
C27 C 0.54132(15) 0.9549(2) 0.3677(2) 0.0775(12) Uani 1 1 d . . .
H27A H 0.5094 0.9404 0.3559 0.116 Uiso 1 1 calc R . .
H27B H 0.5424 0.9613 0.3199 0.116 Uiso 1 1 calc R . .
H27C H 0.5487 0.9958 0.3961 0.116 Uiso 1 1 calc R . .
C28 C 0.56628(19) 0.8406(2) 0.3693(2) 0.0850(13) Uani 1 1 d . . .
H28A H 0.5353 0.8243 0.3601 0.128 Uiso 1 1 calc R . .
H28B H 0.5908 0.8081 0.3975 0.128 Uiso 1 1 calc R . .
H28C H 0.5652 0.8495 0.3202 0.128 Uiso 1 1 calc R . .
C29 C 0.62711(14) 0.9293(2) 0.4318(2) 0.0769(12) Uani 1 1 d . . .
H29A H 0.6519 0.8976 0.4620 0.115 Uiso 1 1 calc R . .
H29B H 0.6339 0.9702 0.4601 0.115 Uiso 1 1 calc R . .
H29C H 0.6266 0.9367 0.3829 0.115 Uiso 1 1 calc R . .
C30 C 0.57260(12) 0.85439(17) 0.7055(2) 0.0579(8) Uani 1 1 d . . .
C31 C 0.5383(5) 0.9016(6) 0.7124(8) 0.102(4) Uani 0.50 1 d P A 1
H31A H 0.5138 0.9149 0.6611 0.153 Uiso 0.50 1 calc PR A 1
H31B H 0.5559 0.9398 0.7415 0.153 Uiso 0.50 1 calc PR A 1
H31C H 0.5231 0.8805 0.7390 0.153 Uiso 0.50 1 calc PR A 1
C32 C 0.6196(6) 0.8538(13) 0.7675(9) 0.156(10) Uani 0.50 1 d P A 1
H32A H 0.6315 0.8983 0.7797 0.234 Uiso 0.50 1 calc PR A 1
H32B H 0.6401 0.8286 0.7535 0.234 Uiso 0.50 1 calc PR A 1
H32C H 0.6197 0.8342 0.8123 0.234 Uiso 0.50 1 calc PR A 1
C33 C 0.5517(8) 0.7895(7) 0.6952(11) 0.129(7) Uani 0.50 1 d P A 1
H33A H 0.5181 0.7911 0.6560 0.193 Uiso 0.50 1 calc PR A 1
H33B H 0.5544 0.7746 0.7437 0.193 Uiso 0.50 1 calc PR A 1
H33C H 0.5688 0.7595 0.6789 0.193 Uiso 0.50 1 calc PR A 1
C31' C 0.5710(4) 0.9160(6) 0.7473(6) 0.085(3) Uani 0.50 1 d P A 2
H31D H 0.5436 0.9424 0.7127 0.127 Uiso 0.50 1 calc PR A 2
H31E H 0.6003 0.9408 0.7636 0.127 Uiso 0.50 1 calc PR A 2
H31F H 0.5679 0.9040 0.7923 0.127 Uiso 0.50 1 calc PR A 2
C32' C 0.6173(7) 0.8179(6) 0.7662(9) 0.077(4) Uani 0.50 1 d P A 2
H32D H 0.6209 0.7771 0.7444 0.115 Uiso 0.50 1 calc PR A 2
H32E H 0.6137 0.8087 0.8113 0.115 Uiso 0.50 1 calc PR A 2
H32F H 0.6456 0.8448 0.7812 0.115 Uiso 0.50 1 calc PR A 2
C33' C 0.5303(5) 0.8129(9) 0.6886(10) 0.115(7) Uani 0.50 1 d P A 2
H33D H 0.5012 0.8349 0.6514 0.173 Uiso 0.50 1 calc PR A 2
H33E H 0.5289 0.8053 0.7360 0.173 Uiso 0.50 1 calc PR A 2
H33F H 0.5331 0.7714 0.6674 0.173 Uiso 0.50 1 calc PR A 2
C34 C 0.61972(8) 0.54547(12) 0.40285(14) 0.0325(5) Uani 1 1 d . . .
C35 C 0.58933(8) 0.55108(13) 0.32340(14) 0.0357(5) Uani 1 1 d . . .
C36 C 0.56180(9) 0.49630(15) 0.28923(16) 0.0453(7) Uani 1 1 d . . .
H36A H 0.5411 0.4969 0.2355 0.054 Uiso 1 1 calc R . .
C37 C 0.56300(10) 0.44151(15) 0.32905(18) 0.0494(7) Uani 1 1 d . . .
H37A H 0.5429 0.4062 0.3021 0.059 Uiso 1 1 calc R . .
C38 C 0.59253(9) 0.43610(14) 0.40701(17) 0.0430(6) Uani 1 1 d . . .
C39 C 0.62034(9) 0.49003(13) 0.44238(15) 0.0378(6) Uani 1 1 d . . .
H39A H 0.6407 0.4889 0.4962 0.045 Uiso 1 1 calc R . .
C40 C 0.58757(9) 0.61061(14) 0.27632(15) 0.0411(6) Uani 1 1 d . . .
C41 C 0.57340(13) 0.67154(16) 0.30498(19) 0.0561(8) Uani 1 1 d . . .
H41A H 0.5424 0.6646 0.3020 0.084 Uiso 1 1 calc R . .
H41B H 0.5715 0.7086 0.2730 0.084 Uiso 1 1 calc R . .
H41C H 0.5973 0.6802 0.3582 0.084 Uiso 1 1 calc R . .
C42 C 0.63652(11) 0.62202(17) 0.28160(18) 0.0536(8) Uani 1 1 d . . .
H42A H 0.6457 0.5836 0.2631 0.080 Uiso 1 1 calc R . .
H42B H 0.6603 0.6303 0.3350 0.080 Uiso 1 1 calc R . .
H42C H 0.6347 0.6594 0.2501 0.080 Uiso 1 1 calc R . .
C43 C 0.55180(13) 0.60271(18) 0.19146(18) 0.0607(9) Uani 1 1 d . . .
H43A H 0.5200 0.5949 0.1854 0.091 Uiso 1 1 calc R . .
H43B H 0.5611 0.5659 0.1706 0.091 Uiso 1 1 calc R . .
H43C H 0.5513 0.6422 0.1639 0.091 Uiso 1 1 calc R . .
C44 C 0.59648(12) 0.37448(16) 0.4527(2) 0.0553(8) Uani 1 1 d . . .
C45 C 0.64714(18) 0.3465(2) 0.4830(3) 0.0955(15) Uani 1 1 d . . .
H45A H 0.6521 0.3353 0.4396 0.143 Uiso 1 1 calc R . .
H45B H 0.6507 0.3076 0.5134 0.143 Uiso 1 1 calc R . .
H45C H 0.6707 0.3788 0.5151 0.143 Uiso 1 1 calc R . .
C46 C 0.5616(2) 0.3227(3) 0.4071(4) 0.138(3) Uani 1 1 d . . .
H46A H 0.5652 0.3119 0.3623 0.206 Uiso 1 1 calc R . .
H46B H 0.5292 0.3383 0.3901 0.206 Uiso 1 1 calc R . .
H46C H 0.5676 0.2841 0.4390 0.206 Uiso 1 1 calc R . .
C47 C 0.5918(2) 0.3903(3) 0.5237(3) 0.1018(17) Uani 1 1 d . . .
H47A H 0.5602 0.4086 0.5078 0.153 Uiso 1 1 calc R . .
H47B H 0.6162 0.4218 0.5555 0.153 Uiso 1 1 calc R . .
H47C H 0.5958 0.3506 0.5532 0.153 Uiso 1 1 calc R . .
C48 C 0.50919(12) 0.74848(19) 0.4678(3) 0.0769(12) Uani 1 1 d . . .
H48A H 0.4769 0.7410 0.4593 0.115 Uiso 1 1 calc R . .
H48B H 0.5077 0.7678 0.4218 0.115 Uiso 1 1 calc R . .
H48C H 0.5259 0.7780 0.5112 0.115 Uiso 1 1 calc R . .
C49 C 0.53497(10) 0.68646(17) 0.4845(2) 0.0499(7) Uani 1 1 d . . .
C50 C 0.54708(10) 0.63149(17) 0.49564(18) 0.0491(7) Uani 1 1 d . . .
C51 C 0.55314(14) 0.56106(18) 0.5080(3) 0.0693(10) Uani 1 1 d . . .
H51A H 0.5235 0.5420 0.5016 0.104 Uiso 1 1 calc R . .
H51B H 0.5789 0.5524 0.5599 0.104 Uiso 1 1 calc R . .
H51C H 0.5611 0.5419 0.4706 0.104 Uiso 1 1 calc R . .
C52 C 0.64360(14) 0.60161(18) 0.7351(2) 0.0594(8) Uani 1 1 d . . .
F1 F 0.59773(9) 0.60928(16) 0.68523(15) 0.0955(8) Uani 1 1 d . . .
F2 F 0.65146(11) 0.63351(15) 0.79704(14) 0.1015(9) Uani 1 1 d . . .
F3 F 0.65054(12) 0.53981(13) 0.75308(19) 0.1072(10) Uani 1 1 d . . .
S2 S 0.68109(3) 0.62961(4) 0.69602(4) 0.04422(17) Uani 1 1 d . . .
O1 O 0.66715(11) 0.69538(10) 0.67692(16) 0.0643(7) Uani 1 1 d . . .
O2 O 0.66855(9) 0.58756(11) 0.63174(14) 0.0604(6) Uani 1 1 d . . .
O3 O 0.72797(10) 0.61973(15) 0.75813(16) 0.0763(7) Uani 1 1 d . . .
C53 C 0.75370(18) 0.2475(2) 0.5321(2) 0.0785(12) Uani 1 1 d . . .
C54 C 0.7588(3) 0.2426(4) 0.6059(4) 0.135(2) Uani 1 1 d . . .
H54A H 0.7576 0.2859 0.6248 0.203 Uiso 1 1 calc R . .
H54B H 0.7895 0.2224 0.6403 0.203 Uiso 1 1 calc R . .
H54C H 0.7330 0.2161 0.6040 0.203 Uiso 1 1 calc R . .

loop_
_atom_site_aniso_label
_atom_site_aniso_U_11
_atom_site_aniso_U_22
_atom_site_aniso_U_33
_atom_site_aniso_U_23
_atom_site_aniso_U_13
_atom_site_aniso_U_12
Ag1 0.02371(11) 0.04399(14) 0.04730(13) -0.00488(8) 0.01722(9) -0.00398(7)
N1 0.0289(10) 0.0290(11) 0.0411(11) 0.0001(8) 0.0188(9) 0.0027(8)
N2 0.0223(9) 0.0276(10) 0.0278(9) 0.0003(7) 0.0135(7) -0.0006(7)
N3 0.0273(9) 0.0327(11) 0.0315(9) -0.0035(8) 0.0125(8) -0.0032(8)
C1 0.0302(11) 0.0251(12) 0.0362(12) -0.0020(9) 0.0193(10) -0.0017(9)
C2 0.0246(10) 0.0281(11) 0.0289(10) 0.0000(9) 0.0135(8) -0.0014(9)
C3 0.0278(11) 0.0337(13) 0.0420(13) -0.0075(10) 0.0174(10) -0.0084(10)
C4 0.0234(11) 0.0398(14) 0.0470(14) -0.0069(11) 0.0162(10) -0.0030(10)
C5 0.0255(11) 0.0361(13) 0.0385(12) -0.0032(10) 0.0156(10) 0.0017(10)
C6 0.0258(10) 0.0286(12) 0.0272(10) -0.0011(9) 0.0139(9) 0.0010(9)
C7 0.0268(11) 0.0292(12) 0.0303(10) -0.0007(9) 0.0163(9) -0.0009(9)
C8 0.0371(13) 0.0319(13) 0.0468(14) -0.0125(11) 0.0260(11) -0.0065(10)
C9 0.0582(19) 0.0489(17) 0.0453(15) -0.0137(13) 0.0245(14) -0.0117(14)
C10 0.074(2) 0.085(3) 0.0490(18) -0.0277(18) 0.0271(17) -0.023(2)
C11 0.076(2) 0.071(3) 0.072(2) -0.044(2) 0.047(2) -0.031(2)
C12 0.079(2) 0.0409(18) 0.102(3) -0.0318(19) 0.059(2) -0.0243(17)
C13 0.0570(19) 0.0345(15) 0.073(2) -0.0103(14) 0.0372(17) -0.0084(13)
C14 0.0283(11) 0.0269(12) 0.0434(13) -0.0033(10) 0.0176(10) -0.0011(9)
C15 0.0415(14) 0.0403(15) 0.0499(15) -0.0116(12) 0.0231(12) -0.0002(12)
C16 0.0595(19) 0.0411(17) 0.079(2) -0.0155(16) 0.0393(18) 0.0051(15)
C17 0.059(2) 0.0358(17) 0.100(3) 0.0039(17) 0.042(2) 0.0152(15)
C18 0.0539(18) 0.0458(18) 0.073(2) 0.0176(16) 0.0292(17) 0.0153(15)
C19 0.0429(15) 0.0407(15) 0.0470(15) 0.0042(12) 0.0226(12) 0.0057(12)
C20 0.0308(12) 0.0278(12) 0.0511(14) -0.0009(10) 0.0226(11) 0.0031(10)
C21 0.0407(14) 0.0364(15) 0.0590(17) 0.0050(12) 0.0278(13) 0.0069(11)
C22 0.0433(16) 0.0449(17) 0.078(2) 0.0122(15) 0.0320(16) 0.0191(13)
C23 0.0510(18) 0.0474(18) 0.088(2) 0.0001(16) 0.0472(18) 0.0128(14)
C24 0.0446(15) 0.0383(15) 0.0660(18) -0.0073(13) 0.0371(14) -0.0014(12)
C25 0.0346(13) 0.0307(13) 0.0542(15) -0.0014(11) 0.0258(12) 0.0018(10)
C26 0.0556(19) 0.057(2) 0.0621(19) 0.0192(16) 0.0309(16) 0.0219(15)
C27 0.064(2) 0.088(3) 0.078(2) 0.038(2) 0.033(2) 0.036(2)
C28 0.113(4) 0.083(3) 0.059(2) 0.011(2) 0.042(2) 0.024(3)
C29 0.065(2) 0.099(3) 0.085(3) 0.044(2) 0.051(2) 0.028(2)
C30 0.0573(19) 0.061(2) 0.075(2) -0.0048(17) 0.0480(18) 0.0038(16)
C31 0.138(10) 0.116(9) 0.107(9) 0.014(7) 0.102(8) 0.033(9)
C32 0.066(7) 0.35(3) 0.051(6) -0.030(14) 0.030(5) -0.004(16)
C33 0.23(2) 0.084(8) 0.154(13) 0.009(8) 0.162(16) -0.025(11)
C31' 0.099(7) 0.093(7) 0.073(6) -0.020(5) 0.050(6) 0.031(6)
C32' 0.112(10) 0.074(6) 0.074(7) 0.017(5) 0.068(7) 0.023(6)
C33' 0.101(9) 0.173(18) 0.110(9) -0.047(10) 0.081(8) -0.071(10)
C34 0.0244(11) 0.0348(13) 0.0363(12) -0.0069(10) 0.0132(9) -0.0026(9)
C35 0.0247(11) 0.0402(14) 0.0381(12) -0.0060(10) 0.0121(10) -0.0019(10)
C36 0.0296(13) 0.0522(17) 0.0430(14) -0.0109(13) 0.0089(11) -0.0072(12)
C37 0.0330(13) 0.0451(17) 0.0594(17) -0.0135(14) 0.0139(13) -0.0130(12)
C38 0.0337(13) 0.0385(15) 0.0575(16) -0.0066(12) 0.0224(12) -0.0069(11)
C39 0.0315(12) 0.0391(14) 0.0422(13) -0.0034(11) 0.0174(11) -0.0058(10)
C40 0.0342(13) 0.0446(16) 0.0366(13) -0.0005(11) 0.0108(10) -0.0018(11)
C41 0.0567(19) 0.0493(18) 0.0517(17) 0.0066(14) 0.0178(15) 0.0115(15)
C42 0.0453(16) 0.059(2) 0.0536(17) 0.0090(15) 0.0218(14) -0.0079(14)
C43 0.0571(19) 0.064(2) 0.0408(15) 0.0038(15) 0.0081(14) 0.0011(17)
C44 0.0543(18) 0.0396(17) 0.076(2) 0.0019(15) 0.0345(17) -0.0098(14)
C45 0.087(3) 0.073(3) 0.125(4) 0.035(3) 0.051(3) 0.014(3)
C46 0.132(5) 0.081(4) 0.134(5) 0.015(3) 0.012(4) -0.062(4)
C47 0.142(5) 0.078(3) 0.118(4) 0.020(3) 0.089(4) -0.005(3)
C48 0.0405(17) 0.058(2) 0.125(3) -0.013(2) 0.034(2) -0.0016(16)
C49 0.0277(13) 0.058(2) 0.0611(18) -0.0130(15) 0.0194(13) -0.0082(13)
C50 0.0299(13) 0.055(2) 0.0639(18) -0.0108(15) 0.0244(13) -0.0101(13)
C51 0.055(2) 0.053(2) 0.107(3) -0.007(2) 0.045(2) -0.0140(16)
C52 0.070(2) 0.063(2) 0.0540(18) 0.0165(16) 0.0373(17) 0.0054(17)
F1 0.0611(14) 0.153(3) 0.0851(16) 0.0225(16) 0.0451(13) 0.0041(15)
F2 0.133(2) 0.130(2) 0.0752(15) -0.0087(15) 0.0769(17) -0.0169(19)
F3 0.140(2) 0.0698(16) 0.150(2) 0.0468(16) 0.100(2) 0.0070(16)
S2 0.0519(4) 0.0377(4) 0.0486(4) 0.0097(3) 0.0286(3) 0.0051(3)
O1 0.097(2) 0.0382(12) 0.0814(17) 0.0182(11) 0.0625(16) 0.0158(11)
O2 0.0741(16) 0.0553(14) 0.0651(14) -0.0081(11) 0.0441(13) -0.0061(11)
O3 0.0572(15) 0.0852(19) 0.0739(16) 0.0131(14) 0.0217(13) 0.0043(14)
C53 0.099(3) 0.048(2) 0.083(3) -0.004(2) 0.039(3) 0.009(2)
C54 0.173(7) 0.122(5) 0.099(4) 0.010(4) 0.056(4) 0.024(5)

loop_
_atom_type_symbol
_atom_type_description
_atom_type_scat_dispersion_real
_atom_type_scat_dispersion_imag
_atom_type_scat_source
C C 0.0033 0.0016 'International Tables Vol C Tables 4.2.6.8 and 6.1.1.4'
H H 0.0000 0.0000 'International Tables Vol C Tables 4.2.6.8 and 6.1.1.4'
N N 0.0061 0.0033 'International Tables Vol C Tables 4.2.6.8 and 6.1.1.4'
O O 0.0106 0.0060 'International Tables Vol C Tables 4.2.6.8 and 6.1.1.4'
F F 0.0171 0.0103 'International Tables Vol C Tables 4.2.6.8 and 6.1.1.4'
S S 0.1246 0.1234 'International Tables Vol C Tables 4.2.6.8 and 6.1.1.4'
Ag Ag -0.8971 1.1015 'International Tables Vol C Tables 4.2.6.8 and 6.1.1.4'

loop_
_geom_angle_atom_site_label_1
_geom_angle_atom_site_label_2
_geom_angle_atom_site_label_3
_geom_angle
_geom_angle_site_symmetry_1
N2 Ag1 C50 155.49(10) .
N2 Ag1 C49 171.94(9) .
C50 Ag1 C49 28.96(10) .
N2 Ag1 N1 68.11(7) .
C50 Ag1 N1 132.61(9) .
C49 Ag1 N1 105.20(9) .
C1 N1 C20 120.0(2) .
C1 N1 Ag1 106.23(15) .
C20 N1 Ag1 114.97(15) .
C6 N2 C2 118.73(19) .
C6 N2 Ag1 122.06(15) .
C2 N2 Ag1 118.98(14) .
C7 N3 C34 120.8(2) .
N1 C1 C2 116.9(2) .
N1 C1 C8 127.3(2) .
C2 C1 C8 115.8(2) .
N2 C2 C3 121.9(2) .
N2 C2 C1 117.11(19) .
C3 C2 C1 121.0(2) .
C4 C3 C2 119.8(2) .
C3 C4 C5 118.3(2) .
C6 C5 C4 119.3(2) .
N2 C6 C5 121.9(2) .
N2 C6 C7 117.86(19) .
C5 C6 C7 120.2(2) .
N3 C7 C14 127.0(2) .
N3 C7 C6 116.4(2) .
C14 C7 C6 116.47(19) .
C13 C8 C9 119.3(3) .
C13 C8 C1 121.3(3) .
C9 C8 C1 119.2(2) .
C10 C9 C8 119.5(3) .
C11 C10 C9 120.6(4) .
C12 C11 C10 120.1(3) .
C11 C12 C13 120.8(3) .
C8 C13 C12 119.5(3) .
C15 C14 C19 119.4(2) .
C15 C14 C7 121.5(2) .
C19 C14 C7 119.1(2) .
C14 C15 C16 119.9(3) .
C17 C16 C15 120.5(3) .
C16 C17 C18 120.2(3) .
C17 C18 C19 119.7(3) .
C18 C19 C14 120.3(3) .
C25 C20 C21 121.9(2) .
C25 C20 N1 115.4(2) .
C21 C20 N1 122.1(2) .
C20 C21 C22 114.6(3) .
C20 C21 C26 124.2(2) .
C22 C21 C26 121.2(3) .
C23 C22 C21 123.0(3) .
C22 C23 C24 122.1(3) .
C23 C24 C25 115.9(3) .
C23 C24 C30 123.6(3) .
C25 C24 C30 120.4(3) .
C20 C25 C24 122.4(3) .
C28 C26 C21 110.7(3) .
C28 C26 C29 109.9(3) .
C21 C26 C29 110.0(3) .
C28 C26 C27 107.9(3) .
C21 C26 C27 112.0(3) .
C29 C26 C27 106.2(3) .
C33 C30 C32 109.6(14) .
C33 C30 C33' 31.2(9) .
C32 C30 C33' 131.1(12) .
C33 C30 C31' 134.3(8) .
C32 C30 C31' 80.4(11) .
C33' C30 C31' 109.2(8) .
C33 C30 C32' 81.5(10) .
C32 C30 C32' 28.6(12) .
C33' C30 C32' 107.0(10) .
C31' C30 C32' 103.9(7) .
C33 C30 C24 106.7(6) .
C32 C30 C24 108.2(8) .
C33' C30 C24 111.3(7) .
C31' C30 C24 112.1(5) .
C32' C30 C24 113.1(6) .
C33 C30 C31 107.2(9) .
C32 C30 C31 115.9(11) .
C33' C30 C31 76.7(9) .
C31' C30 C31 37.4(6) .
C32' C30 C31 132.4(8) .
C24 C30 C31 108.9(5) .
C39 C34 C35 121.4(2) .
C39 C34 N3 118.7(2) .
C35 C34 N3 119.8(2) .
C36 C35 C34 114.4(2) .
C36 C35 C40 121.7(2) .
C34 C35 C40 123.8(2) .
C37 C36 C35 123.5(3) .
C36 C37 C38 122.1(3) .
C37 C38 C39 115.5(3) .
C37 C38 C44 123.4(3) .
C39 C38 C44 121.1(3) .
C34 C39 C38 123.1(3) .
C43 C40 C35 112.3(2) .
C43 C40 C41 107.5(3) .
C35 C40 C41 111.0(2) .
C43 C40 C42 106.7(3) .
C35 C40 C42 110.3(2) .
C41 C40 C42 108.9(3) .
C46 C44 C47 109.6(4) .
C46 C44 C38 114.1(3) .
C47 C44 C38 110.8(3) .
C46 C44 C45 107.8(4) .
C47 C44 C45 105.9(4) .
C38 C44 C45 108.1(3) .
C50 C49 C48 166.5(3) .
C50 C49 Ag1 75.4(2) .
C48 C49 Ag1 118.1(2) .
C49 C50 C51 169.1(3) .
C49 C50 Ag1 75.7(2) .
C51 C50 Ag1 115.2(2) .
F3 C52 F2 107.5(3) .
F3 C52 F1 107.5(3) .
F2 C52 F1 106.5(3) .
F3 C52 S2 111.4(3) .
F2 C52 S2 112.3(3) .
F1 C52 S2 111.4(2) .
O1 S2 O2 114.98(16) .
O1 S2 O3 115.58(18) .
O2 S2 O3 114.27(17) .
O1 S2 C52 103.36(16) .
O2 S2 C52 103.50(16) .
O3 S2 C52 102.77(17) .
C53 C53 C54 175.7(7) 7_656

loop_
_geom_bond_atom_site_label_1
_geom_bond_atom_site_label_2
_geom_bond_distance
_geom_bond_site_symmetry_2
Ag1 N2 2.2757(19) .
Ag1 C50 2.369(3) .
Ag1 C49 2.373(3) .
Ag1 N1 2.596(2) .
N1 C1 1.282(3) .
N1 C20 1.434(3) .
N2 C6 1.340(3) .
N2 C2 1.344(3) .
N3 C7 1.279(3) .
N3 C34 1.433(3) .
C1 C2 1.496(3) .
C1 C8 1.495(3) .
C2 C3 1.387(3) .
C3 C4 1.377(4) .
C4 C5 1.386(4) .
C5 C6 1.393(3) .
C6 C7 1.494(3) .
C7 C14 1.495(3) .
C8 C13 1.379(4) .
C8 C9 1.385(4) .
C9 C10 1.395(4) .
C10 C11 1.363(6) .
C11 C12 1.345(6) .
C12 C13 1.403(5) .
C14 C15 1.385(4) .
C14 C19 1.385(4) .
C15 C16 1.392(4) .
C16 C17 1.360(5) .
C17 C18 1.386(5) .
C18 C19 1.384(4) .
C20 C25 1.388(4) .
C20 C21 1.403(4) .
C21 C22 1.416(4) .
C21 C26 1.529(4) .
C22 C23 1.372(5) .
C23 C24 1.389(5) .
C24 C25 1.397(4) .
C24 C30 1.532(4) .
C26 C28 1.537(6) .
C26 C29 1.546(5) .
C26 C27 1.540(4) .
C30 C33 1.468(16) .
C30 C32 1.414(16) .
C30 C33' 1.500(13) .
C30 C31' 1.536(9) .
C30 C32' 1.554(17) .
C30 C31 1.527(11) .
C34 C39 1.385(4) .
C34 C35 1.408(3) .
C35 C36 1.394(4) .
C35 C40 1.532(4) .
C36 C37 1.373(4) .
C37 C38 1.380(4) .
C38 C39 1.388(4) .
C38 C44 1.534(4) .
C40 C43 1.526(4) .
C40 C41 1.539(4) .
C40 C42 1.541(4) .
C44 C46 1.496(6) .
C44 C47 1.531(6) .
C44 C45 1.548(6) .
C48 C49 1.473(5) .
C49 C50 1.186(4) .
C50 C51 1.473(5) .
C52 F3 1.315(4) .
C52 F2 1.312(4) .
C52 F1 1.329(4) .
C52 S2 1.817(3) .
S2 O1 1.424(2) .
S2 O2 1.436(2) .
S2 O3 1.427(3) .
C53 C53 1.189(9) 7_656
C53 C54 1.403(7) .

loop_
_geom_torsion_atom_site_label_1
_geom_torsion_atom_site_label_2
_geom_torsion_atom_site_label_3
_geom_torsion_atom_site_label_4
_geom_torsion
N2 Ag1 N1 C1 -29.31(15)
C50 Ag1 N1 C1 135.00(18)
C49 Ag1 N1 C1 145.93(17)
N2 Ag1 N1 C20 -164.52(19)
C50 Ag1 N1 C20 -0.2(2)
C49 Ag1 N1 C20 10.7(2)
C50 Ag1 N2 C6 40.3(3)
C49 Ag1 N2 C6 156.9(7)
N1 Ag1 N2 C6 -168.36(18)
C50 Ag1 N2 C2 -134.1(2)
C49 Ag1 N2 C2 -17.5(8)
N1 Ag1 N2 C2 17.25(15)
C20 N1 C1 C2 170.5(2)
Ag1 N1 C1 C2 38.0(2)
C20 N1 C1 C8 -12.0(4)
Ag1 N1 C1 C8 -144.5(2)
C6 N2 C2 C3 1.3(3)
Ag1 N2 C2 C3 175.90(17)
C6 N2 C2 C1 -179.7(2)
Ag1 N2 C2 C1 -5.1(3)
N1 C1 C2 N2 -26.5(3)
C8 C1 C2 N2 155.7(2)
N1 C1 C2 C3 152.5(2)
C8 C1 C2 C3 -25.3(3)
N2 C2 C3 C4 -0.3(4)
C1 C2 C3 C4 -179.3(2)
C2 C3 C4 C5 -1.1(4)
C3 C4 C5 C6 1.6(4)
C2 N2 C6 C5 -0.8(3)
Ag1 N2 C6 C5 -175.22(17)
C2 N2 C6 C7 -178.09(19)
Ag1 N2 C6 C7 7.5(3)
C4 C5 C6 N2 -0.7(4)
C4 C5 C6 C7 176.6(2)
C34 N3 C7 C14 5.1(4)
C34 N3 C7 C6 -178.6(2)
N2 C6 C7 N3 23.0(3)
C5 C6 C7 N3 -154.3(2)
N2 C6 C7 C14 -160.3(2)
C5 C6 C7 C14 22.4(3)
N1 C1 C8 C13 -52.5(4)
C2 C1 C8 C13 125.0(3)
N1 C1 C8 C9 131.9(3)
C2 C1 C8 C9 -50.6(3)
C13 C8 C9 C10 -0.8(5)
C1 C8 C9 C10 174.9(3)
C8 C9 C10 C11 -1.1(5)
C9 C10 C11 C12 1.8(6)
C10 C11 C12 C13 -0.6(6)
C9 C8 C13 C12 1.9(5)
C1 C8 C13 C12 -173.7(3)
C11 C12 C13 C8 -1.3(5)
N3 C7 C14 C15 53.6(4)
C6 C7 C14 C15 -122.7(3)
N3 C7 C14 C19 -126.6(3)
C6 C7 C14 C19 57.1(3)
C19 C14 C15 C16 0.5(4)
C7 C14 C15 C16 -179.7(3)
C14 C15 C16 C17 0.2(5)
C15 C16 C17 C18 0.0(5)
C16 C17 C18 C19 -0.9(5)
C17 C18 C19 C14 1.6(5)
C15 C14 C19 C18 -1.4(4)
C7 C14 C19 C18 178.8(3)
C1 N1 C20 C25 -58.5(3)
Ag1 N1 C20 C25 70.1(3)
C1 N1 C20 C21 129.6(3)
Ag1 N1 C20 C21 -101.7(2)
C25 C20 C21 C22 2.4(4)
N1 C20 C21 C22 173.7(3)
C25 C20 C21 C26 -177.7(3)
N1 C20 C21 C26 -6.4(4)
C20 C21 C22 C23 -2.0(5)
C26 C21 C22 C23 178.1(3)
C21 C22 C23 C24 1.0(6)
C22 C23 C24 C25 -0.1(5)
C22 C23 C24 C30 -177.2(3)
C21 C20 C25 C24 -1.7(4)
N1 C20 C25 C24 -173.6(2)
C23 C24 C25 C20 0.5(4)
C30 C24 C25 C20 177.7(3)
C20 C21 C26 C28 62.3(4)
C22 C21 C26 C28 -117.8(4)
C20 C21 C26 C29 -59.3(4)
C22 C21 C26 C29 120.6(3)
C20 C21 C26 C27 -177.2(3)
C22 C21 C26 C27 2.7(5)
C23 C24 C30 C33 105.6(9)
C25 C24 C30 C33 -71.3(9)
C23 C24 C30 C32 -136.5(11)
C25 C24 C30 C32 46.6(12)
C23 C24 C30 C33' 73.0(9)
C25 C24 C30 C33' -104.0(8)
C23 C24 C30 C31' -49.7(6)
C25 C24 C30 C31' 133.4(6)
C23 C24 C30 C32' -166.6(7)
C25 C24 C30 C32' 16.4(7)
C23 C24 C30 C31 -9.7(8)
C25 C24 C30 C31 173.3(7)
C7 N3 C34 C39 53.6(3)
C7 N3 C34 C35 -131.1(2)
C39 C34 C35 C36 -1.7(4)
N3 C34 C35 C36 -176.9(2)
C39 C34 C35 C40 -179.0(2)
N3 C34 C35 C40 5.8(4)
C34 C35 C36 C37 1.3(4)
C40 C35 C36 C37 178.7(3)
C35 C36 C37 C38 -1.0(5)
C36 C37 C38 C39 0.9(4)
C36 C37 C38 C44 -177.0(3)
C35 C34 C39 C38 1.8(4)
N3 C34 C39 C38 177.0(2)
C37 C38 C39 C34 -1.3(4)
C44 C38 C39 C34 176.7(3)
C36 C35 C40 C43 2.1(4)
C34 C35 C40 C43 179.2(3)
C36 C35 C40 C41 122.4(3)
C34 C35 C40 C41 -60.5(3)
C36 C35 C40 C42 -116.8(3)
C34 C35 C40 C42 60.3(3)
C37 C38 C44 C46 -6.3(6)
C39 C38 C44 C46 175.9(4)
C37 C38 C44 C47 -130.7(4)
C39 C38 C44 C47 51.5(4)
C37 C38 C44 C45 113.6(4)
C39 C38 C44 C45 -64.2(4)
N2 Ag1 C49 C50 -130.0(6)
N1 Ag1 C49 C50 -163.3(2)
N2 Ag1 C49 C48 50.4(9)
C50 Ag1 C49 C48 -179.6(4)
N1 Ag1 C49 C48 17.2(3)
C48 C49 C50 C51 -5(3)
Ag1 C49 C50 C51 177(2)
C48 C49 C50 Ag1 178(100)
N2 Ag1 C50 C49 165.0(2)
N1 Ag1 C50 C49 22.2(3)
N2 Ag1 C50 C51 -14.3(4)
C49 Ag1 C50 C51 -179.3(4)
N1 Ag1 C50 C51 -157.1(2)
F3 C52 S2 O1 177.3(3)
F2 C52 S2 O1 -62.0(3)
F1 C52 S2 O1 57.3(3)
F3 C52 S2 O2 57.1(3)
F2 C52 S2 O2 177.8(3)
F1 C52 S2 O2 -62.9(3)
F3 C52 S2 O3 -62.1(3)
F2 C52 S2 O3 58.6(3)
F1 C52 S2 O3 177.9(3)
